data_7243046
loop_
_publ_author_name
'Zeng, Fei'
'Tang, Lin-Li'
'Liao, Juan'
'Ding, Man-Hua'
'Ou, Guang-Chuan'

_publ_section_title
;
 Formation of sandwich, macrocyclic and box supramolecular assemblies that
 were controlled by the distance of two oxygen atoms in hydrogen bonding
 donors
;
_journal_issue 28
_journal_name_full CrystEngComm
_journal_page_first 4901
_journal_page_last 4904
_journal_paper_doi 10.1039/D1CE00644D
_journal_volume 23
_journal_year 2021
_chemical_formula_sum 'C38 H24 N2 O2'
_chemical_formula_weight 540.59
_space_group_crystal_system triclinic
_space_group_IT_number 2
_space_group_name_Hall '-P 1'
_space_group_name_H-M_alt 'P -1'
_atom_sites_solution_hydrogens geom
_audit_creation_method SHELXL-2014/7
_audit_update_record
;
2021-06-10 deposited with the CCDC.	2021-06-14 downloaded from the CCDC.
;
_cell_angle_alpha 81.527(4)
_cell_angle_beta 72.017(4)
_cell_angle_gamma 66.137(4)
_cell_formula_units_Z 2
_cell_length_a 9.934(4)
_cell_length_b 11.169(4)
_cell_length_c 14.409(5)
_cell_measurement_reflns_used 4297
_cell_measurement_temperature 296(2)
_cell_measurement_theta_max 26.13
_cell_measurement_theta_min 2.33
_cell_volume 1390.2(9)
_computing_cell_refinement 'Bruker SAINT'
_computing_data_collection 'Bruker APEX2'
_computing_data_reduction 'Bruker SAINT'
_computing_molecular_graphics 'Bruker SHELXTL'
_computing_publication_material 'Bruker SHELXTL'
_computing_structure_refinement 'SHELXL-2014/7 (Sheldrick, 2014)'
_computing_structure_solution 'SHELXS-97 (Sheldrick 2008)'
_diffrn_ambient_temperature 296(2)
_diffrn_measured_fraction_theta_full 0.997
_diffrn_measured_fraction_theta_max 0.962
_diffrn_measurement_device_type 'Bruker APEX-II CCD'
_diffrn_measurement_method '\f and \w scans'
_diffrn_radiation_type MoK\a
_diffrn_radiation_wavelength 0.71073
_diffrn_reflns_av_R_equivalents 0.0199
_diffrn_reflns_av_unetI/netI 0.0232
_diffrn_reflns_Laue_measured_fraction_full 0.997
_diffrn_reflns_Laue_measured_fraction_max 0.962
_diffrn_reflns_limit_h_max 12
_diffrn_reflns_limit_h_min -12
_diffrn_reflns_limit_k_max 14
_diffrn_reflns_limit_k_min -14
_diffrn_reflns_limit_l_max 18
_diffrn_reflns_limit_l_min -18
_diffrn_reflns_number 15728
_diffrn_reflns_point_group_measured_fraction_full 0.997
_diffrn_reflns_point_group_measured_fraction_max 0.962
_diffrn_reflns_theta_full 25.242
_diffrn_reflns_theta_max 27.554
_diffrn_reflns_theta_min 1.486
_exptl_absorpt_coefficient_mu 0.080
_exptl_absorpt_correction_type multi-scan
_exptl_crystal_colour colorless
_exptl_crystal_density_diffrn 1.291
_exptl_crystal_description block
_exptl_crystal_F_000 564
_exptl_crystal_size_max 0.450
_exptl_crystal_size_mid 0.400
_exptl_crystal_size_min 0.360
_exptl_transmission_factor_max 0.97
_exptl_transmission_factor_min 0.96
_refine_diff_density_max 0.175
_refine_diff_density_min -0.169
_refine_diff_density_rms 0.035
_refine_ls_extinction_method none
_refine_ls_goodness_of_fit_ref 1.029
_refine_ls_hydrogen_treatment constr
_refine_ls_matrix_type full
_refine_ls_number_parameters 381
_refine_ls_number_reflns 6168
_refine_ls_number_restraints 0
_refine_ls_restrained_S_all 1.029
_refine_ls_R_factor_all 0.0733
_refine_ls_R_factor_gt 0.0480
_refine_ls_shift/su_max 0.001
_refine_ls_shift/su_mean 0.000
_refine_ls_structure_factor_coef Fsqd
_refine_ls_weighting_details 'w=1/[\s^2^(Fo^2^)+(0.0866P)^2^+0.0231P] where P=(Fo^2^+2Fc^2^)/3'
_refine_ls_weighting_scheme calc
_refine_ls_wR_factor_gt 0.1332
_refine_ls_wR_factor_ref 0.1510
_reflns_Friedel_coverage 0.000
_reflns_number_gt 4028
_reflns_number_total 6168
_reflns_threshold_expression 'I > 2\s(I)'
_cod_data_source_file d1ce00644d2.cif
_cod_data_source_block 1911013_0m
_cod_depositor_comments 'Adding full bibliography for 7243044--7243046.cif.'
_cod_original_cell_volume 1390.3(9)
_cod_database_code 7243046
_shelx_shelxl_version_number 2014/7
_shelx_space_group_comment
; 
The symmetry employed for this shelxl refinement is uniquely defined 
by the following loop, which should always be used as a source of 
symmetry information in preference to the above space-group names. 
They are only intended as comments. 
;
_shelx_estimated_absorpt_t_min 0.965
_shelx_estimated_absorpt_t_max 0.972

loop_
_space_group_symop_operation_xyz
'x, y, z'
'-x, -y, -z'

loop_
_atom_site_label
_atom_site_type_symbol
_atom_site_fract_x
_atom_site_fract_y
_atom_site_fract_z
_atom_site_U_iso_or_equiv
_atom_site_adp_type
_atom_site_occupancy
_atom_site_site_symmetry_order
_atom_site_calc_flag
_atom_site_refinement_flags_posn
_atom_site_refinement_flags_adp
_atom_site_refinement_flags_occupancy
_atom_site_disorder_assembly
_atom_site_disorder_group
O2 O 0.61867(11) -0.20555(11) 0.40228(8) 0.0720(3) Uani 1 1 d . . . . .
H2 H 0.7032 -0.2409 0.3643 0.108 Uiso 1 1 calc R U . . .
O1 O 0.06250(13) 0.27522(11) 0.38565(8) 0.0809(4) Uani 1 1 d . . . . .
H1 H -0.0217 0.3116 0.4237 0.121 Uiso 1 1 calc R U . . .
N1 N 0.78297(16) 0.41862(14) 0.50755(10) 0.0735(4) Uani 1 1 d . . . . .
N2 N 1.10075(15) 0.35889(13) 0.72079(10) 0.0746(4) Uani 1 1 d . . . . .
C33 C 0.38671(14) -0.02106(13) 0.41658(9) 0.0494(3) Uani 1 1 d . . . . .
C34 C 0.29683(15) 0.09455(13) 0.37433(9) 0.0498(3) Uani 1 1 d . . . . .
C14 C 0.28213(15) 0.73120(13) 0.95362(10) 0.0528(3) Uani 1 1 d . . . . .
H14 H 0.3687 0.6852 0.9054 0.063 Uiso 1 1 calc R U . . .
C15 C 0.29971(15) 0.76000(12) 1.03859(10) 0.0505(3) Uani 1 1 d . . . . .
C13 C 0.13831(15) 0.76931(12) 0.93842(9) 0.0517(3) Uani 1 1 d . . . . .
C16 C 0.16604(16) 0.83143(13) 1.11281(10) 0.0539(3) Uani 1 1 d . . . . .
C12 C 0.00451(15) 0.83682(13) 1.01360(10) 0.0536(3) Uani 1 1 d . . . . .
C24 C 0.83338(15) 0.50744(13) 0.85632(10) 0.0548(3) Uani 1 1 d . . . . .
C38 C 0.53806(15) -0.09323(14) 0.36035(10) 0.0544(3) Uani 1 1 d . . . . .
C17 C 0.02293(16) 0.86712(13) 1.09793(10) 0.0572(4) Uani 1 1 d . . . . .
H17 H -0.0637 0.9130 1.1462 0.069 Uiso 1 1 calc R U . . .
C21 C 0.44768(16) 0.72241(14) 1.05539(11) 0.0587(4) Uani 1 1 d . . . . .
C3G C 0.50565(17) 0.55398(14) 0.64085(10) 0.0573(4) Uani 1 1 d . . . . .
C29 C 0.14398(16) 0.16469(14) 0.42915(10) 0.0584(4) Uani 1 1 d . . . . .
C22 C 0.58365(16) 0.64696(14) 0.98432(11) 0.0603(4) Uani 1 1 d . . . . .
C8 C 0.11845(17) 0.74427(14) 0.84909(11) 0.0604(4) Uani 1 1 d . . . . .
C23 C 0.69714(17) 0.58341(14) 0.92602(11) 0.0611(4) Uani 1 1 d . . . . .
C11 C -0.14250(17) 0.87225(15) 0.99828(12) 0.0647(4) Uani 1 1 d . . . . .
H11 H -0.2301 0.9144 1.0473 0.078 Uiso 1 1 calc R U . . .
C32 C 0.32464(17) -0.06293(15) 0.51117(10) 0.0608(4) Uani 1 1 d . . . . .
H32 H 0.3844 -0.1373 0.5399 0.073 Uiso 1 1 calc R U . . .
C35 C 0.35962(18) 0.13733(15) 0.27990(11) 0.0626(4) Uani 1 1 d . . . . .
H35 H 0.3014 0.2138 0.2523 0.075 Uiso 1 1 calc R U . . .
C37 C 0.59504(16) -0.04947(15) 0.26929(11) 0.0646(4) Uani 1 1 d . . . . .
H37 H 0.6943 -0.0970 0.2333 0.078 Uiso 1 1 calc R U . . .
C18 C 0.18501(19) 0.86462(15) 1.19824(11) 0.0665(4) Uani 1 1 d . . . . .
H18 H 0.0988 0.9104 1.2467 0.080 Uiso 1 1 calc R U . . .
C30 C 0.08580(17) 0.11939(16) 0.51979(11) 0.0683(4) Uani 1 1 d . . . . .
H30 H -0.0150 0.1644 0.5546 0.082 Uiso 1 1 calc R U . . .
C28 C 0.82876(17) 0.45749(15) 0.77579(12) 0.0666(4) Uani 1 1 d . . . . .
H28 H 0.7353 0.4728 0.7653 0.080 Uiso 1 1 calc R U . . .
C7 C 0.25150(18) 0.67913(16) 0.77229(11) 0.0653(4) Uani 1 1 d . . . . .
C6 C 0.36547(18) 0.62269(16) 0.71136(11) 0.0664(4) Uani 1 1 d . . . . .
C2 C 0.53953(19) 0.43030(16) 0.61116(12) 0.0703(4) Uani 1 1 d . . . . .
H2A H 0.4695 0.3900 0.6352 0.084 Uiso 1 1 calc R U . . .
C4 C 0.61470(18) 0.60857(15) 0.59970(11) 0.0658(4) Uani 1 1 d . . . . .
H4 H 0.5968 0.6921 0.6163 0.079 Uiso 1 1 calc R U . . .
C5 C 0.74898(18) 0.53815(16) 0.53440(12) 0.0707(4) Uani 1 1 d . . . . .
H5 H 0.8204 0.5765 0.5074 0.085 Uiso 1 1 calc R U . . .
C36 C 0.50565(18) 0.06615(16) 0.22957(11) 0.0691(4) Uani 1 1 d . . . . .
H36 H 0.5468 0.0950 0.1676 0.083 Uiso 1 1 calc R U . . .
C25 C 0.97716(18) 0.48214(17) 0.86592(12) 0.0716(4) Uani 1 1 d . . . . .
H25 H 0.9871 0.5147 0.9182 0.086 Uiso 1 1 calc R U . . .
C10 C -0.15675(18) 0.84581(16) 0.91427(13) 0.0706(4) Uani 1 1 d . . . . .
H10 H -0.2537 0.8694 0.9062 0.085 Uiso 1 1 calc R U . . .
C31 C 0.17744(18) 0.00546(16) 0.56033(11) 0.0713(4) Uani 1 1 d . . . . .
H31 H 0.1366 -0.0239 0.6222 0.086 Uiso 1 1 calc R U . . .
C9 C -0.02576(19) 0.78263(16) 0.83847(12) 0.0713(4) Uani 1 1 d . . . . .
H9 H -0.0375 0.7668 0.7804 0.086 Uiso 1 1 calc R U . . .
C27 C 0.9633(2) 0.38504(16) 0.71121(12) 0.0742(5) Uani 1 1 d . . . . .
H27 H 0.9574 0.3524 0.6575 0.089 Uiso 1 1 calc R U . . .
C20 C 0.45729(19) 0.75910(17) 1.13922(12) 0.0734(5) Uani 1 1 d . . . . .
H20 H 0.5530 0.7359 1.1491 0.088 Uiso 1 1 calc R U . . .
C19 C 0.3250(2) 0.83125(16) 1.21067(12) 0.0735(4) Uani 1 1 d . . . . .
H19 H 0.3344 0.8559 1.2665 0.088 Uiso 1 1 calc R U . . .
C1 C 0.6775(2) 0.36810(16) 0.54601(13) 0.0775(5) Uani 1 1 d . . . . .
H1A H 0.6986 0.2846 0.5275 0.093 Uiso 1 1 calc R U . . .
C26 C 1.10476(18) 0.40831(18) 0.79722(14) 0.0803(5) Uani 1 1 d . . . . .
H26 H 1.2002 0.3921 0.8050 0.096 Uiso 1 1 calc R U . . .

loop_
_atom_site_aniso_label
_atom_site_aniso_U_11
_atom_site_aniso_U_22
_atom_site_aniso_U_33
_atom_site_aniso_U_23
_atom_site_aniso_U_13
_atom_site_aniso_U_12
O2 0.0488(6) 0.0669(7) 0.0717(7) 0.0030(5) -0.0041(5) -0.0045(5)
O1 0.0677(7) 0.0699(7) 0.0675(7) -0.0074(6) -0.0109(6) 0.0072(6)
N1 0.0631(8) 0.0677(9) 0.0631(8) -0.0112(7) -0.0139(7) 0.0021(7)
N2 0.0571(8) 0.0682(9) 0.0684(9) -0.0007(7) -0.0013(7) -0.0058(6)
C33 0.0457(7) 0.0504(7) 0.0501(7) -0.0093(6) -0.0099(6) -0.0160(6)
C34 0.0491(7) 0.0484(7) 0.0498(7) -0.0111(6) -0.0100(6) -0.0158(6)
C14 0.0480(7) 0.0483(7) 0.0491(7) -0.0057(6) -0.0004(6) -0.0134(6)
C15 0.0496(8) 0.0433(7) 0.0471(7) -0.0028(6) -0.0035(6) -0.0129(6)
C13 0.0506(8) 0.0470(7) 0.0481(7) -0.0037(6) -0.0026(6) -0.0165(6)
C16 0.0523(8) 0.0482(7) 0.0474(7) -0.0044(6) -0.0011(6) -0.0138(6)
C12 0.0460(7) 0.0474(7) 0.0534(8) 0.0001(6) -0.0017(6) -0.0132(6)
C24 0.0458(8) 0.0501(8) 0.0540(8) 0.0033(6) -0.0097(6) -0.0085(6)
C38 0.0452(7) 0.0531(8) 0.0594(8) -0.0030(6) -0.0116(6) -0.0149(6)
C17 0.0523(8) 0.0511(8) 0.0495(8) -0.0052(6) 0.0044(6) -0.0133(6)
C21 0.0536(8) 0.0563(8) 0.0547(8) -0.0063(6) -0.0084(7) -0.0128(7)
C3G 0.0578(8) 0.0616(9) 0.0438(7) -0.0079(6) -0.0170(6) -0.0098(7)
C29 0.0552(8) 0.0545(8) 0.0550(8) -0.0132(7) -0.0135(7) -0.0078(7)
C22 0.0493(8) 0.0600(9) 0.0620(9) -0.0054(7) -0.0123(7) -0.0124(7)
C8 0.0569(9) 0.0603(9) 0.0557(8) -0.0071(7) -0.0080(7) -0.0179(7)
C23 0.0501(8) 0.0596(9) 0.0610(9) -0.0015(7) -0.0110(7) -0.0117(7)
C11 0.0491(8) 0.0629(9) 0.0661(10) -0.0027(7) -0.0034(7) -0.0142(7)
C32 0.0561(8) 0.0585(8) 0.0533(8) -0.0019(7) -0.0088(7) -0.0120(7)
C35 0.0624(9) 0.0562(8) 0.0576(9) -0.0016(7) -0.0123(7) -0.0140(7)
C37 0.0457(8) 0.0692(10) 0.0614(9) -0.0051(7) 0.0018(7) -0.0155(7)
C18 0.0673(10) 0.0635(9) 0.0511(8) -0.0138(7) -0.0023(7) -0.0137(8)
C30 0.0512(8) 0.0723(10) 0.0591(9) -0.0179(8) -0.0016(7) -0.0059(7)
C28 0.0532(9) 0.0671(10) 0.0699(10) -0.0052(8) -0.0178(7) -0.0116(7)
C7 0.0649(10) 0.0725(10) 0.0538(8) -0.0134(7) -0.0128(7) -0.0203(8)
C6 0.0635(9) 0.0751(10) 0.0533(8) -0.0113(7) -0.0142(7) -0.0175(8)
C2 0.0705(10) 0.0658(10) 0.0705(10) -0.0075(8) -0.0195(8) -0.0202(8)
C4 0.0663(10) 0.0581(9) 0.0640(9) -0.0106(7) -0.0161(8) -0.0132(7)
C5 0.0611(10) 0.0707(11) 0.0648(10) 0.0002(8) -0.0124(8) -0.0141(8)
C36 0.0615(9) 0.0712(10) 0.0574(9) 0.0015(8) -0.0005(7) -0.0210(8)
C25 0.0571(9) 0.0806(11) 0.0680(10) -0.0051(8) -0.0188(8) -0.0151(8)
C10 0.0514(9) 0.0728(10) 0.0803(11) -0.0033(8) -0.0165(8) -0.0172(8)
C31 0.0634(10) 0.0726(10) 0.0544(9) -0.0044(8) 0.0001(7) -0.0137(8)
C9 0.0681(10) 0.0760(11) 0.0675(10) -0.0084(8) -0.0197(8) -0.0220(8)
C27 0.0726(11) 0.0703(10) 0.0625(10) -0.0091(8) -0.0120(8) -0.0126(8)
C20 0.0623(10) 0.0818(11) 0.0687(10) -0.0123(8) -0.0199(8) -0.0151(8)
C19 0.0766(11) 0.0781(11) 0.0584(9) -0.0157(8) -0.0164(8) -0.0191(9)
C1 0.0803(12) 0.0578(10) 0.0831(12) -0.0183(8) -0.0267(10) -0.0065(9)
C26 0.0459(9) 0.0897(12) 0.0871(13) 0.0014(10) -0.0157(8) -0.0109(8)

loop_
_atom_type_symbol
_atom_type_description
_atom_type_scat_dispersion_real
_atom_type_scat_dispersion_imag
_atom_type_scat_source
C C 0.0033 0.0016 'International Tables Vol C Tables 4.2.6.8 and 6.1.1.4'
H H 0.0000 0.0000 'International Tables Vol C Tables 4.2.6.8 and 6.1.1.4'
N N 0.0061 0.0033 'International Tables Vol C Tables 4.2.6.8 and 6.1.1.4'
O O 0.0106 0.0060 'International Tables Vol C Tables 4.2.6.8 and 6.1.1.4'

loop_
_geom_angle_atom_site_label_1
_geom_angle_atom_site_label_2
_geom_angle_atom_site_label_3
_geom_angle
_geom_angle_site_symmetry_1
_geom_angle_site_symmetry_3
_geom_angle_publ_flag
C38 O2 H2 109.5 . . ?
C29 O1 H1 109.5 . . ?
C1 N1 C5 116.44(14) . . ?
C26 N2 C27 116.34(14) . . ?
C32 C33 C34 119.92(12) . . ?
C32 C33 C38 121.82(13) . . ?
C34 C33 C38 118.25(12) . . ?
C35 C34 C33 119.92(12) . . ?
C35 C34 C29 121.69(13) . . ?
C33 C34 C29 118.39(12) . . ?
C15 C14 C13 121.88(12) . . ?
C15 C14 H14 119.1 . . ?
C13 C14 H14 119.1 . . ?
C14 C15 C16 119.07(13) . . ?
C14 C15 C21 122.74(12) . . ?
C16 C15 C21 118.19(12) . . ?
C14 C13 C12 119.20(12) . . ?
C14 C13 C8 122.53(12) . . ?
C12 C13 C8 118.27(13) . . ?
C17 C16 C18 122.41(12) . . ?
C17 C16 C15 118.76(13) . . ?
C18 C16 C15 118.83(13) . . ?
C17 C12 C11 122.66(13) . . ?
C17 C12 C13 118.63(13) . . ?
C11 C12 C13 118.70(13) . . ?
C28 C24 C25 116.78(13) . . ?
C28 C24 C23 121.96(13) . . ?
C25 C24 C23 121.25(14) . . ?
O2 C38 C37 123.25(13) . . ?
O2 C38 C33 116.41(12) . . ?
C37 C38 C33 120.34(13) . . ?
C16 C17 C12 122.42(12) . . ?
C16 C17 H17 118.8 . . ?
C12 C17 H17 118.8 . . ?
C20 C21 C22 120.48(14) . . ?
C20 C21 C15 119.73(13) . . ?
C22 C21 C15 119.78(13) . . ?
C2 C3G C4 116.89(14) . . ?
C2 C3G C6 121.87(15) . . ?
C4 C3G C6 121.23(14) . . ?
O1 C29 C30 123.57(13) . . ?
O1 C29 C34 116.20(13) . . ?
C30 C29 C34 120.22(13) . . ?
C23 C22 C21 179.32(17) . . ?
C9 C8 C7 120.97(14) . . ?
C9 C8 C13 120.08(13) . . ?
C7 C8 C13 118.95(13) . . ?
C22 C23 C24 179.80(18) . . ?
C10 C11 C12 121.37(14) . . ?
C10 C11 H11 119.3 . . ?
C12 C11 H11 119.3 . . ?
C31 C32 C33 119.84(14) . . ?
C31 C32 H32 120.1 . . ?
C33 C32 H32 120.1 . . ?
C36 C35 C34 119.68(14) . . ?
C36 C35 H35 120.2 . . ?
C34 C35 H35 120.2 . . ?
C38 C37 C36 120.57(13) . . ?
C38 C37 H37 119.7 . . ?
C36 C37 H37 119.7 . . ?
C19 C18 C16 121.61(14) . . ?
C19 C18 H18 119.2 . . ?
C16 C18 H18 119.2 . . ?
C29 C30 C31 120.28(13) . . ?
C29 C30 H30 119.9 . . ?
C31 C30 H30 119.9 . . ?
C27 C28 C24 119.49(15) . . ?
C27 C28 H28 120.3 . . ?
C24 C28 H28 120.3 . . ?
C6 C7 C8 177.20(16) . . ?
C7 C6 C3G 177.80(15) . . ?
C1 C2 C3G 119.05(16) . . ?
C1 C2 H2A 120.5 . . ?
C3G C2 H2A 120.5 . . ?
C5 C4 C3G 119.37(15) . . ?
C5 C4 H4 120.3 . . ?
C3G C4 H4 120.3 . . ?
N1 C5 C4 123.80(16) . . ?
N1 C5 H5 118.1 . . ?
C4 C5 H5 118.1 . . ?
C35 C36 C37 121.22(14) . . ?
C35 C36 H36 119.4 . . ?
C37 C36 H36 119.4 . . ?
C26 C25 C24 119.13(16) . . ?
C26 C25 H25 120.4 . . ?
C24 C25 H25 120.4 . . ?
C11 C10 C9 120.52(15) . . ?
C11 C10 H10 119.7 . . ?
C9 C10 H10 119.7 . . ?
C32 C31 C30 121.31(14) . . ?
C32 C31 H31 119.3 . . ?
C30 C31 H31 119.3 . . ?
C8 C9 C10 121.01(15) . . ?
C8 C9 H9 119.5 . . ?
C10 C9 H9 119.5 . . ?
N2 C27 C28 124.00(16) . . ?
N2 C27 H27 118.0 . . ?
C28 C27 H27 118.0 . . ?
C21 C20 C19 121.37(15) . . ?
C21 C20 H20 119.3 . . ?
C19 C20 H20 119.3 . . ?
C18 C19 C20 120.22(14) . . ?
C18 C19 H19 119.9 . . ?
C20 C19 H19 119.9 . . ?
N1 C1 C2 124.43(16) . . ?
N1 C1 H1A 117.8 . . ?
C2 C1 H1A 117.8 . . ?
N2 C26 C25 124.25(15) . . ?
N2 C26 H26 117.9 . . ?
C25 C26 H26 117.9 . . ?

loop_
_geom_bond_atom_site_label_1
_geom_bond_atom_site_label_2
_geom_bond_distance
_geom_bond_site_symmetry_2
_geom_bond_publ_flag
O2 C38 1.3576(17) . ?
O2 H2 0.8200 . ?
O1 C29 1.3597(17) . ?
O1 H1 0.8200 . ?
N1 C1 1.323(2) . ?
N1 C5 1.324(2) . ?
N2 C26 1.320(2) . ?
N2 C27 1.323(2) . ?
C33 C32 1.4082(19) . ?
C33 C34 1.4165(19) . ?
C33 C38 1.4236(18) . ?
C34 C35 1.412(2) . ?
C34 C29 1.4222(18) . ?
C14 C15 1.388(2) . ?
C14 C13 1.394(2) . ?
C14 H14 0.9300 . ?
C15 C16 1.4356(18) . ?
C15 C21 1.444(2) . ?
C13 C12 1.4316(18) . ?
C13 C8 1.443(2) . ?
C16 C17 1.389(2) . ?
C16 C18 1.422(2) . ?
C12 C17 1.390(2) . ?
C12 C11 1.430(2) . ?
C24 C28 1.380(2) . ?
C24 C25 1.387(2) . ?
C24 C23 1.4293(19) . ?
C38 C37 1.363(2) . ?
C17 H17 0.9300 . ?
C21 C20 1.373(2) . ?
C21 C22 1.4363(19) . ?
C3G C2 1.383(2) . ?
C3G C4 1.389(2) . ?
C3G C6 1.432(2) . ?
C29 C30 1.368(2) . ?
C22 C23 1.1933(19) . ?
C8 C9 1.371(2) . ?
C8 C7 1.434(2) . ?
C11 C10 1.348(2) . ?
C11 H11 0.9300 . ?
C32 C31 1.356(2) . ?
C32 H32 0.9300 . ?
C35 C36 1.360(2) . ?
C35 H35 0.9300 . ?
C37 C36 1.397(2) . ?
C37 H37 0.9300 . ?
C18 C19 1.349(2) . ?
C18 H18 0.9300 . ?
C30 C31 1.400(2) . ?
C30 H30 0.9300 . ?
C28 C27 1.373(2) . ?
C28 H28 0.9300 . ?
C7 C6 1.192(2) . ?
C2 C1 1.367(2) . ?
C2 H2A 0.9300 . ?
C4 C5 1.370(2) . ?
C4 H4 0.9300 . ?
C5 H5 0.9300 . ?
C36 H36 0.9300 . ?
C25 C26 1.374(2) . ?
C25 H25 0.9300 . ?
C10 C9 1.411(2) . ?
C10 H10 0.9300 . ?
C31 H31 0.9300 . ?
C9 H9 0.9300 . ?
C27 H27 0.9300 . ?
C20 C19 1.410(2) . ?
C20 H20 0.9300 . ?
C19 H19 0.9300 . ?
C1 H1A 0.9300 . ?
C26 H26 0.9300 . ?

loop_
_geom_torsion_atom_site_label_1
_geom_torsion_atom_site_label_2
_geom_torsion_atom_site_label_3
_geom_torsion_atom_site_label_4
_geom_torsion
_geom_torsion_site_symmetry_1
_geom_torsion_site_symmetry_2
_geom_torsion_site_symmetry_3
_geom_torsion_site_symmetry_4
_geom_torsion_publ_flag
C32 C33 C34 C35 179.30(12) . . . . ?
C38 C33 C34 C35 -1.82(19) . . . . ?
C32 C33 C34 C29 -0.77(19) . . . . ?
C38 C33 C34 C29 178.10(12) . . . . ?
C13 C14 C15 C16 -0.2(2) . . . . ?
C13 C14 C15 C21 -179.46(12) . . . . ?
C15 C14 C13 C12 -1.8(2) . . . . ?
C15 C14 C13 C8 177.71(13) . . . . ?
C14 C15 C16 C17 1.3(2) . . . . ?
C21 C15 C16 C17 -179.41(12) . . . . ?
C14 C15 C16 C18 -177.84(13) . . . . ?
C21 C15 C16 C18 1.4(2) . . . . ?
C14 C13 C12 C17 2.70(19) . . . . ?
C8 C13 C12 C17 -176.83(12) . . . . ?
C14 C13 C12 C11 -178.32(12) . . . . ?
C8 C13 C12 C11 2.16(19) . . . . ?
C32 C33 C38 O2 0.9(2) . . . . ?
C34 C33 C38 O2 -178.00(12) . . . . ?
C32 C33 C38 C37 -179.52(13) . . . . ?
C34 C33 C38 C37 1.6(2) . . . . ?
C18 C16 C17 C12 178.76(13) . . . . ?
C15 C16 C17 C12 -0.4(2) . . . . ?
C11 C12 C17 C16 179.41(13) . . . . ?
C13 C12 C17 C16 -1.6(2) . . . . ?
C14 C15 C21 C20 177.09(14) . . . . ?
C16 C15 C21 C20 -2.2(2) . . . . ?
C14 C15 C21 C22 -2.9(2) . . . . ?
C16 C15 C21 C22 177.85(13) . . . . ?
C35 C34 C29 O1 -0.3(2) . . . . ?
C33 C34 C29 O1 179.78(12) . . . . ?
C35 C34 C29 C30 178.90(14) . . . . ?
C33 C34 C29 C30 -1.0(2) . . . . ?
C14 C13 C8 C9 179.28(14) . . . . ?
C12 C13 C8 C9 -1.2(2) . . . . ?
C14 C13 C8 C7 -0.8(2) . . . . ?
C12 C13 C8 C7 178.73(13) . . . . ?
C17 C12 C11 C10 177.54(14) . . . . ?
C13 C12 C11 C10 -1.4(2) . . . . ?
C34 C33 C32 C31 2.0(2) . . . . ?
C38 C33 C32 C31 -176.85(14) . . . . ?
C33 C34 C35 C36 0.8(2) . . . . ?
C29 C34 C35 C36 -179.08(14) . . . . ?
O2 C38 C37 C36 179.16(14) . . . . ?
C33 C38 C37 C36 -0.4(2) . . . . ?
C17 C16 C18 C19 -178.74(15) . . . . ?
C15 C16 C18 C19 0.4(2) . . . . ?
O1 C29 C30 C31 -179.24(14) . . . . ?
C34 C29 C30 C31 1.6(2) . . . . ?
C25 C24 C28 C27 1.0(2) . . . . ?
C23 C24 C28 C27 -179.94(14) . . . . ?
C4 C3G C2 C1 1.6(2) . . . . ?
C6 C3G C2 C1 -177.86(14) . . . . ?
C2 C3G C4 C5 -1.1(2) . . . . ?
C6 C3G C4 C5 178.32(14) . . . . ?
C1 N1 C5 C4 1.3(2) . . . . ?
C3G C4 C5 N1 -0.3(2) . . . . ?
C34 C35 C36 C37 0.4(2) . . . . ?
C38 C37 C36 C35 -0.6(3) . . . . ?
C28 C24 C25 C26 -1.1(2) . . . . ?
C23 C24 C25 C26 179.81(15) . . . . ?
C12 C11 C10 C9 -0.4(2) . . . . ?
C33 C32 C31 C30 -1.4(2) . . . . ?
C29 C30 C31 C32 -0.4(3) . . . . ?
C7 C8 C9 C10 179.50(15) . . . . ?
C13 C8 C9 C10 -0.6(2) . . . . ?
C11 C10 C9 C8 1.4(3) . . . . ?
C26 N2 C27 C28 -0.9(3) . . . . ?
C24 C28 C27 N2 0.0(3) . . . . ?
C22 C21 C20 C19 -178.91(15) . . . . ?
C15 C21 C20 C19 1.1(2) . . . . ?
C16 C18 C19 C20 -1.5(3) . . . . ?
C21 C20 C19 C18 0.8(3) . . . . ?
C5 N1 C1 C2 -0.8(2) . . . . ?
C3G C2 C1 N1 -0.7(3) . . . . ?
C27 N2 C26 C25 0.7(3) . . . . ?
C24 C25 C26 N2 0.3(3) . . . . ?
